data_1516430
loop_
_publ_author_name
'Han, Won-Sik'
'Son, Ho-Jin'
'Wee, Kyung-Ryang'
'Min, Kyoung-Tae'
'Kwon, Soonnam'
'Suh, Il-Hwan'
'Choi, Seung-Hoon'
'Jung, Dong Hyun'
'Kang, Sang Ook'

_publ_section_title
;
 Silicon-Based Blue Phosphorescence Host Materials: Structure and
 Photophysical Property Relationship on Methyl/Phenylsilanes Adorned with
 4-(N-Carbazolyl)phenyl Groups and Optimization of Their
 Electroluminescence by Peripheral 4-(N-Carbazolyl)phenyl Numbers
;
_journal_issue 45
_journal_name_full 'The Journal of Physical Chemistry C'
_journal_page_first 19686
_journal_paper_doi 10.1021/jp907104j
_journal_volume 113
_journal_year 2009
_chemical_formula_sum 'C72 H48 N4 Si'
_chemical_formula_weight 997.23
_chemical_name_systematic
;
 ?
;
_space_group_IT_number 2
_symmetry_cell_setting triclinic
_symmetry_space_group_name_Hall '-P 1'
_symmetry_space_group_name_H-M 'P -1'
_atom_sites_solution_hydrogens geom
_atom_sites_solution_primary direct
_atom_sites_solution_secondary difmap
_audit_creation_method SHELXL-97
_cell_angle_alpha 79.314(4)
_cell_angle_beta 80.893(4)
_cell_angle_gamma 81.980(4)
_cell_formula_units_Z 2
_cell_length_a 8.2688(14)
_cell_length_b 13.798(2)
_cell_length_c 23.516(4)
_cell_measurement_reflns_used 4773
_cell_measurement_temperature 293(2)
_cell_measurement_theta_max 23.54
_cell_measurement_theta_min 2.51
_cell_volume 2586.4(7)
_computing_cell_refinement 'SMART (Bruker, 1999)'
_computing_data_collection 'SMART (Bruker, 1999)'
_computing_data_reduction 'SAINT-Plus (Bruker, 1999)'
_computing_molecular_graphics 'Ortep-3 for Windows (Farrugia, 1997)'
_computing_publication_material 'SHELXL-97 (Sheldrick, 1997)'
_computing_structure_refinement 'SHELXL-97 (Sheldrick, 1997)'
_computing_structure_solution 'SHELXS-97 (Sheldrick, 1997)'
_diffrn_ambient_temperature 293(2)
_diffrn_measured_fraction_theta_full 0.987
_diffrn_measured_fraction_theta_max 0.987
_diffrn_measurement_device_type 'Bruker SMART 1000 CCD diffractometer'
_diffrn_measurement_method \w-scans
_diffrn_radiation_monochromator graphite
_diffrn_radiation_source 'fine-focus sealed tube'
_diffrn_radiation_type MoK\a
_diffrn_radiation_wavelength 0.71073
_diffrn_reflns_av_R_equivalents 0.0526
_diffrn_reflns_av_sigmaI/netI 0.1024
_diffrn_reflns_limit_h_max 10
_diffrn_reflns_limit_h_min -11
_diffrn_reflns_limit_k_max 18
_diffrn_reflns_limit_k_min -18
_diffrn_reflns_limit_l_max 31
_diffrn_reflns_limit_l_min -31
_diffrn_reflns_number 35351
_diffrn_reflns_theta_full 28.41
_diffrn_reflns_theta_max 28.41
_diffrn_reflns_theta_min 1.51
_exptl_absorpt_coefficient_mu 0.096
_exptl_absorpt_correction_T_max 0.9895
_exptl_absorpt_correction_T_min 0.9772
_exptl_absorpt_correction_type multi-scan
_exptl_absorpt_process_details 'SADABS (Sheldrick, 1996)'
_exptl_crystal_colour colorless
_exptl_crystal_density_diffrn 1.281
_exptl_crystal_density_method 'not measured'
_exptl_crystal_description block
_exptl_crystal_F_000 1044
_exptl_crystal_size_max 0.24
_exptl_crystal_size_mid 0.18
_exptl_crystal_size_min 0.11
_refine_diff_density_max 0.252
_refine_diff_density_min -0.273
_refine_diff_density_rms 0.046
_refine_ls_extinction_method none
_refine_ls_goodness_of_fit_ref 1.036
_refine_ls_hydrogen_treatment constr
_refine_ls_matrix_type full
_refine_ls_number_parameters 694
_refine_ls_number_reflns 12818
_refine_ls_number_restraints 0
_refine_ls_restrained_S_all 1.036
_refine_ls_R_factor_all 0.1168
_refine_ls_R_factor_gt 0.0506
_refine_ls_shift/su_max 0.000
_refine_ls_shift/su_mean 0.000
_refine_ls_structure_factor_coef Fsqd
_refine_ls_weighting_details 'calc w=1/[\s^2^(Fo^2^)+(0.0000P)^2^+0.5391P] where P=(Fo^2^+2Fc^2^)/3'
_refine_ls_weighting_scheme calc
_refine_ls_wR_factor_gt 0.1111
_refine_ls_wR_factor_ref 0.1433
_reflns_number_gt 7051
_reflns_number_total 12818
_reflns_threshold_expression >2sigma(I)
_cod_data_source_file jp907104j_si_002.cif
_cod_data_source_block 2d
_cod_depositor_comments
;
The following automatic conversions were performed:

'_symmetry_cell_setting' value 'Triclinic' changed to 'triclinic'
according to
/usr/data/users/saulius/automatic-downloads/retrospective/ACS/lib/dictionaries/cif_core.dic
dictionary named 'cif_core.dic' version 2.4.2 from 2011-04-26.

Automatic conversion script
Id: cif_fix_values 2281 2013-09-26 08:29:07Z andrius 
;
_cod_original_cell_volume 2586.4(8)
_cod_original_sg_symbol_H-M P-1
_cod_database_code 1516430

loop_
_symmetry_equiv_pos_as_xyz
'x, y, z'
'-x, -y, -z'

loop_
_atom_site_label
_atom_site_type_symbol
_atom_site_fract_x
_atom_site_fract_y
_atom_site_fract_z
_atom_site_U_iso_or_equiv
_atom_site_adp_type
_atom_site_occupancy
_atom_site_symmetry_multiplicity
_atom_site_calc_flag
_atom_site_refinement_flags
Si1 Si 0.09322(6) 0.62312(4) 0.24824(2) 0.02914(14) Uani 1 1 d .
N1 N 0.6979(2) 0.34428(13) 0.16959(8) 0.0410(4) Uani 1 1 d .
N2 N -0.3520(2) 0.37095(12) 0.43301(8) 0.0416(5) Uani 1 1 d .
N3 N 0.3914(2) 0.95279(12) 0.32278(8) 0.0397(4) Uani 1 1 d .
N4 N -0.3219(2) 0.79893(13) 0.05286(8) 0.0394(4) Uani 1 1 d .
C1 C 0.2782(2) 0.53898(14) 0.22205(8) 0.0313(4) Uani 1 1 d .
C2 C 0.1696(2) 0.72626(14) 0.27485(9) 0.0313(4) Uani 1 1 d .
C3 C -0.0322(2) 0.67902(14) 0.18784(9) 0.0313(4) Uani 1 1 d .
C4 C -0.0431(2) 0.54883(14) 0.30723(9) 0.0305(4) Uani 1 1 d .
C5 C 0.2691(2) 0.46809(16) 0.18758(9) 0.0378(5) Uani 1 1 d .
H5 H 0.1686 0.4641 0.1756 0.045 Uiso 1 1 calc R
C6 C 0.4047(3) 0.40364(16) 0.17064(10) 0.0399(5) Uani 1 1 d .
H6 H 0.3942 0.3570 0.1479 0.048 Uiso 1 1 calc R
C7 C 0.5557(2) 0.40875(16) 0.18752(9) 0.0363(5) Uani 1 1 d .
C8 C 0.5691(3) 0.47833(17) 0.22117(10) 0.0443(6) Uani 1 1 d .
H8 H 0.6701 0.4823 0.2327 0.053 Uiso 1 1 calc R
C9 C 0.4325(2) 0.54235(16) 0.23793(10) 0.0412(5) Uani 1 1 d .
H9 H 0.4441 0.5890 0.2605 0.049 Uiso 1 1 calc R
C10 C 0.7115(3) 0.24096(16) 0.17767(9) 0.0400(5) Uani 1 1 d .
C11 C 0.5979(3) 0.17611(18) 0.20491(10) 0.0510(6) Uani 1 1 d .
H11 H 0.4947 0.1994 0.2226 0.061 Uiso 1 1 calc R
C12 C 0.6431(4) 0.07601(19) 0.20494(11) 0.0612(7) Uani 1 1 d .
H12 H 0.5687 0.0311 0.2227 0.073 Uiso 1 1 calc R
C13 C 0.7980(4) 0.0410(2) 0.17884(12) 0.0670(8) Uani 1 1 d .
H13 H 0.8255 -0.0269 0.1798 0.080 Uiso 1 1 calc R
C14 C 0.9104(3) 0.10447(19) 0.15188(12) 0.0611(7) Uani 1 1 d .
H14 H 1.0135 0.0803 0.1346 0.073 Uiso 1 1 calc R
C15 C 0.8678(3) 0.20617(17) 0.15078(10) 0.0439(5) Uani 1 1 d .
C16 C 0.9487(3) 0.29168(17) 0.12356(10) 0.0417(5) Uani 1 1 d .
C17 C 1.0960(3) 0.3045(2) 0.08626(11) 0.0544(7) Uani 1 1 d .
H17 H 1.1688 0.2495 0.0781 0.065 Uiso 1 1 calc R
C18 C 1.1330(3) 0.3979(2) 0.06179(11) 0.0557(7) Uani 1 1 d .
H18 H 1.2310 0.4065 0.0368 0.067 Uiso 1 1 calc R
C19 C 1.0242(3) 0.48035(19) 0.07416(10) 0.0496(6) Uani 1 1 d .
H19 H 1.0504 0.5434 0.0567 0.060 Uiso 1 1 calc R
C20 C 0.8793(3) 0.47105(17) 0.11142(10) 0.0445(6) Uani 1 1 d .
H20 H 0.8089 0.5266 0.1201 0.053 Uiso 1 1 calc R
C21 C 0.8417(2) 0.37634(16) 0.13546(9) 0.0377(5) Uani 1 1 d .
C22 C -0.1321(3) 0.58459(15) 0.35588(9) 0.0391(5) Uani 1 1 d .
H22 H -0.1234 0.6490 0.3606 0.047 Uiso 1 1 calc R
C23 C -0.2335(3) 0.52746(15) 0.39760(9) 0.0408(5) Uani 1 1 d .
H23 H -0.2902 0.5533 0.4299 0.049 Uiso 1 1 calc R
C24 C -0.2496(2) 0.43225(15) 0.39097(9) 0.0358(5) Uani 1 1 d .
C25 C -0.1663(3) 0.39560(15) 0.34257(10) 0.0423(5) Uani 1 1 d .
H25 H -0.1788 0.3320 0.3374 0.051 Uiso 1 1 calc R
C26 C -0.0639(3) 0.45275(15) 0.30161(10) 0.0402(5) Uani 1 1 d .
H26 H -0.0076 0.4263 0.2695 0.048 Uiso 1 1 calc R
C27 C -0.5236(3) 0.38825(16) 0.44491(9) 0.0390(5) Uani 1 1 d .
C28 C -0.6274(3) 0.47216(18) 0.42693(11) 0.0540(7) Uani 1 1 d .
H28 H -0.5860 0.5287 0.4047 0.065 Uiso 1 1 calc R
C29 C -0.7939(3) 0.4689(2) 0.44312(11) 0.0585(7) Uani 1 1 d .
H29 H -0.8663 0.5244 0.4316 0.070 Uiso 1 1 calc R
C30 C -0.8566(3) 0.3850(2) 0.47610(11) 0.0546(7) Uani 1 1 d .
H30 H -0.9700 0.3852 0.4863 0.066 Uiso 1 1 calc R
C31 C -0.7539(3) 0.30195(18) 0.49391(10) 0.0477(6) Uani 1 1 d .
H31 H -0.7967 0.2458 0.5160 0.057 Uiso 1 1 calc R
C32 C -0.5839(3) 0.30280(16) 0.47841(9) 0.0377(5) Uani 1 1 d .
C33 C -0.4436(3) 0.22944(15) 0.48741(9) 0.0365(5) Uani 1 1 d .
C34 C -0.4263(3) 0.13244(16) 0.51665(10) 0.0487(6) Uani 1 1 d .
H34 H -0.5185 0.1016 0.5349 0.058 Uiso 1 1 calc R
C35 C -0.2709(3) 0.08271(18) 0.51814(11) 0.0563(7) Uani 1 1 d .
H35 H -0.2575 0.0179 0.5380 0.068 Uiso 1 1 calc R
C36 C -0.1332(3) 0.12825(17) 0.49020(11) 0.0534(6) Uani 1 1 d .
H36 H -0.0291 0.0933 0.4924 0.064 Uiso 1 1 calc R
C37 C -0.1462(3) 0.22370(16) 0.45927(10) 0.0446(6) Uani 1 1 d .
H37 H -0.0537 0.2530 0.4397 0.054 Uiso 1 1 calc R
C38 C -0.3030(3) 0.27377(15) 0.45869(9) 0.0372(5) Uani 1 1 d .
C39 C 0.1813(3) 0.81826(15) 0.23902(9) 0.0403(5) Uani 1 1 d .
H39 H 0.1383 0.8303 0.2038 0.048 Uiso 1 1 calc R
C40 C 0.2549(3) 0.89217(16) 0.25420(10) 0.0442(6) Uani 1 1 d .
H40 H 0.2635 0.9521 0.2288 0.053 Uiso 1 1 calc R
C41 C 0.3155(3) 0.87724(15) 0.30698(9) 0.0359(5) Uani 1 1 d .
C42 C 0.3011(3) 0.78784(15) 0.34460(10) 0.0394(5) Uani 1 1 d .
H42 H 0.3386 0.7775 0.3807 0.047 Uiso 1 1 calc R
C43 C 0.2305(3) 0.71388(15) 0.32792(9) 0.0378(5) Uani 1 1 d .
H43 H 0.2235 0.6537 0.3532 0.045 Uiso 1 1 calc R
C44 C 0.3235(3) 1.05124(15) 0.32310(9) 0.0399(5) Uani 1 1 d .
C45 C 0.1770(3) 1.09987(18) 0.30519(11) 0.0536(6) Uani 1 1 d .
H45 H 0.1044 1.0666 0.2916 0.064 Uiso 1 1 calc R
C46 C 0.1438(3) 1.1994(2) 0.30843(13) 0.0678(8) Uani 1 1 d .
H46 H 0.0479 1.2342 0.2957 0.081 Uiso 1 1 calc R
C47 C 0.2484(4) 1.2496(2) 0.33006(13) 0.0670(8) Uani 1 1 d .
H47 H 0.2207 1.3166 0.3322 0.080 Uiso 1 1 calc R
C48 C 0.3919(3) 1.20120(17) 0.34834(11) 0.0529(6) Uani 1 1 d .
H48 H 0.4617 1.2348 0.3631 0.063 Uiso 1 1 calc R
C49 C 0.4319(3) 1.10085(16) 0.34456(9) 0.0397(5) Uani 1 1 d .
C50 C 0.5746(3) 1.03118(16) 0.35576(9) 0.0384(5) Uani 1 1 d .
C51 C 0.7230(3) 1.03875(18) 0.37433(10) 0.0481(6) Uani 1 1 d .
H51 H 0.7431 1.0978 0.3842 0.058 Uiso 1 1 calc R
C52 C 0.8395(3) 0.95739(19) 0.37783(11) 0.0540(6) Uani 1 1 d .
H52 H 0.9386 0.9612 0.3909 0.065 Uiso 1 1 calc R
C53 C 0.8120(3) 0.87019(18) 0.36232(11) 0.0521(6) Uani 1 1 d .
H53 H 0.8944 0.8169 0.3642 0.063 Uiso 1 1 calc R
C54 C 0.6652(3) 0.85954(17) 0.34411(10) 0.0469(6) Uani 1 1 d .
H54 H 0.6474 0.8003 0.3339 0.056 Uiso 1 1 calc R
C55 C 0.5462(3) 0.94068(15) 0.34171(9) 0.0369(5) Uani 1 1 d .
C56 C -0.2028(2) 0.69978(16) 0.19956(9) 0.0405(5) Uani 1 1 d .
H56 H -0.2542 0.6850 0.2378 0.049 Uiso 1 1 calc R
C57 C -0.2978(3) 0.74177(17) 0.15589(10) 0.0425(5) Uani 1 1 d .
H57 H -0.4113 0.7555 0.1649 0.051 Uiso 1 1 calc R
C58 C -0.2234(2) 0.76320(15) 0.09873(9) 0.0347(5) Uani 1 1 d .
C59 C -0.0546(2) 0.74504(15) 0.08593(9) 0.0369(5) Uani 1 1 d .
H59 H -0.0037 0.7602 0.0477 0.044 Uiso 1 1 calc R
C60 C 0.0390(2) 0.70409(15) 0.13029(9) 0.0364(5) Uani 1 1 d .
H60 H 0.1530 0.6931 0.1212 0.044 Uiso 1 1 calc R
C61 C -0.4332(2) 0.74498(16) 0.03718(9) 0.0357(5) Uani 1 1 d .
C62 C -0.4864(3) 0.65437(16) 0.06428(10) 0.0409(5) Uani 1 1 d .
H62 H -0.4509 0.6214 0.0991 0.049 Uiso 1 1 calc R
C63 C -0.5934(3) 0.61518(19) 0.03793(11) 0.0498(6) Uani 1 1 d .
H63 H -0.6287 0.5539 0.0548 0.060 Uiso 1 1 calc R
C64 C -0.6501(3) 0.6652(2) -0.01355(11) 0.0586(7) Uani 1 1 d .
H64 H -0.7237 0.6375 -0.0302 0.070 Uiso 1 1 calc R
C65 C -0.5984(3) 0.7549(2) -0.03987(10) 0.0518(6) Uani 1 1 d .
H65 H -0.6374 0.7882 -0.0740 0.062 Uiso 1 1 calc R
C66 C -0.4872(2) 0.79574(16) -0.01523(9) 0.0378(5) Uani 1 1 d .
C67 C -0.4033(3) 0.88341(16) -0.03215(9) 0.0388(5) Uani 1 1 d .
C68 C -0.4087(3) 0.96230(18) -0.07868(10) 0.0505(6) Uani 1 1 d .
H68 H -0.4752 0.9637 -0.1073 0.061 Uiso 1 1 calc R
C69 C -0.3140(3) 1.03800(19) -0.08156(11) 0.0554(7) Uani 1 1 d .
H69 H -0.3164 1.0908 -0.1125 0.066 Uiso 1 1 calc R
C70 C -0.2151(3) 1.03677(18) -0.03904(12) 0.0538(7) Uani 1 1 d .
H70 H -0.1528 1.0890 -0.0419 0.065 Uiso 1 1 calc R
C71 C -0.2071(3) 0.95956(17) 0.00767(11) 0.0479(6) Uani 1 1 d .
H71 H -0.1406 0.9589 0.0362 0.057 Uiso 1 1 calc R
C72 C -0.3020(2) 0.88330(15) 0.01032(9) 0.0368(5) Uani 1 1 d .

loop_
_atom_site_aniso_label
_atom_site_aniso_U_11
_atom_site_aniso_U_22
_atom_site_aniso_U_33
_atom_site_aniso_U_23
_atom_site_aniso_U_13
_atom_site_aniso_U_12
Si1 0.0250(3) 0.0272(3) 0.0342(3) -0.0032(2) -0.0038(2) -0.0021(2)
N1 0.0311(10) 0.0422(11) 0.0457(11) -0.0081(9) 0.0002(8) 0.0049(8)
N2 0.0308(10) 0.0338(10) 0.0522(12) 0.0077(8) 0.0004(8) -0.0030(8)
N3 0.0407(10) 0.0278(9) 0.0523(12) -0.0069(8) -0.0083(9) -0.0069(8)
N4 0.0344(10) 0.0392(10) 0.0450(11) 0.0014(8) -0.0149(8) -0.0061(8)
C1 0.0261(10) 0.0333(11) 0.0326(11) -0.0017(9) -0.0045(8) -0.0017(8)
C2 0.0266(10) 0.0301(11) 0.0349(11) -0.0020(9) -0.0017(9) -0.0031(8)
C3 0.0269(10) 0.0297(10) 0.0379(12) -0.0079(9) -0.0052(9) -0.0020(8)
C4 0.0238(10) 0.0288(10) 0.0372(11) -0.0020(9) -0.0056(8) -0.0003(8)
C5 0.0272(11) 0.0466(13) 0.0413(12) -0.0123(10) -0.0059(9) -0.0024(9)
C6 0.0342(12) 0.0436(13) 0.0448(13) -0.0179(10) -0.0046(10) -0.0011(10)
C7 0.0283(11) 0.0424(12) 0.0349(12) -0.0074(10) 0.0000(9) 0.0034(9)
C8 0.0270(11) 0.0561(15) 0.0527(14) -0.0203(12) -0.0076(10) 0.0030(10)
C9 0.0315(11) 0.0462(13) 0.0507(14) -0.0213(11) -0.0082(10) -0.0003(10)
C10 0.0405(13) 0.0431(13) 0.0342(12) -0.0062(10) -0.0066(10) 0.0036(10)
C11 0.0531(15) 0.0505(15) 0.0419(14) -0.0020(11) 0.0026(11) 0.0020(12)
C12 0.0761(19) 0.0492(16) 0.0510(16) 0.0020(12) 0.0016(14) -0.0082(14)
C13 0.079(2) 0.0418(15) 0.0723(19) -0.0084(14) -0.0045(16) 0.0107(14)
C14 0.0558(16) 0.0507(16) 0.0721(19) -0.0145(14) -0.0049(14) 0.0118(13)
C15 0.0394(13) 0.0468(14) 0.0446(13) -0.0142(11) -0.0076(10) 0.0092(11)
C16 0.0310(11) 0.0503(14) 0.0453(13) -0.0191(11) -0.0059(10) 0.0061(10)
C17 0.0340(13) 0.0644(17) 0.0678(17) -0.0324(14) 0.0005(12) 0.0042(12)
C18 0.0383(13) 0.0719(18) 0.0606(16) -0.0291(14) 0.0088(12) -0.0127(13)
C19 0.0418(14) 0.0562(15) 0.0541(15) -0.0169(12) -0.0017(11) -0.0122(12)
C20 0.0331(12) 0.0493(14) 0.0528(14) -0.0169(11) -0.0040(11) -0.0012(10)
C21 0.0287(11) 0.0474(13) 0.0380(12) -0.0149(10) -0.0049(9) 0.0031(10)
C22 0.0411(12) 0.0293(11) 0.0450(13) -0.0058(10) 0.0000(10) -0.0051(9)
C23 0.0427(13) 0.0362(12) 0.0402(13) -0.0081(10) 0.0071(10) -0.0051(10)
C24 0.0292(11) 0.0302(11) 0.0436(13) 0.0018(9) -0.0024(9) -0.0021(9)
C25 0.0413(13) 0.0257(11) 0.0576(15) -0.0072(10) 0.0032(11) -0.0071(9)
C26 0.0415(12) 0.0324(12) 0.0449(13) -0.0102(10) 0.0048(10) -0.0056(10)
C27 0.0306(11) 0.0409(12) 0.0406(12) 0.0015(10) -0.0003(9) -0.0034(9)
C28 0.0416(14) 0.0488(15) 0.0577(16) 0.0129(12) 0.0035(12) 0.0018(11)
C29 0.0404(14) 0.0657(17) 0.0591(16) 0.0031(13) -0.0031(12) 0.0072(12)
C30 0.0319(13) 0.0741(18) 0.0555(16) -0.0127(14) 0.0011(11) -0.0033(13)
C31 0.0429(14) 0.0563(15) 0.0440(14) -0.0085(11) 0.0038(11) -0.0168(12)
C32 0.0383(12) 0.0399(12) 0.0336(12) -0.0037(9) -0.0010(9) -0.0076(10)
C33 0.0415(12) 0.0355(12) 0.0323(11) -0.0028(9) -0.0025(9) -0.0103(10)
C34 0.0605(16) 0.0367(13) 0.0433(14) 0.0006(10) 0.0048(12) -0.0098(12)
C35 0.0760(19) 0.0338(13) 0.0511(15) 0.0061(11) -0.0048(14) -0.0012(13)
C36 0.0559(16) 0.0404(14) 0.0610(16) -0.0032(12) -0.0170(13) 0.0078(12)
C37 0.0384(13) 0.0369(12) 0.0561(15) -0.0017(11) -0.0078(11) -0.0029(10)
C38 0.0407(12) 0.0306(11) 0.0384(12) 0.0001(9) -0.0073(10) -0.0030(9)
C39 0.0484(13) 0.0372(12) 0.0365(12) 0.0004(10) -0.0112(10) -0.0116(10)
C40 0.0587(15) 0.0322(12) 0.0417(13) 0.0041(10) -0.0104(11) -0.0148(11)
C41 0.0369(12) 0.0293(11) 0.0429(13) -0.0059(9) -0.0060(10) -0.0076(9)
C42 0.0466(13) 0.0345(12) 0.0392(12) -0.0045(10) -0.0120(10) -0.0066(10)
C43 0.0408(12) 0.0299(11) 0.0410(12) 0.0037(9) -0.0101(10) -0.0060(9)
C44 0.0432(13) 0.0325(12) 0.0427(13) -0.0066(10) -0.0003(10) -0.0053(10)
C45 0.0454(14) 0.0437(14) 0.0727(18) -0.0128(13) -0.0099(13) -0.0022(11)
C46 0.0593(17) 0.0511(17) 0.092(2) -0.0207(15) -0.0152(16) 0.0141(14)
C47 0.076(2) 0.0430(15) 0.083(2) -0.0261(14) -0.0104(17) 0.0092(14)
C48 0.0686(17) 0.0380(13) 0.0550(15) -0.0168(12) -0.0043(13) -0.0086(12)
C49 0.0491(13) 0.0347(12) 0.0355(12) -0.0077(9) -0.0025(10) -0.0073(10)
C50 0.0455(13) 0.0365(12) 0.0348(12) -0.0069(9) -0.0035(10) -0.0112(10)
C51 0.0571(15) 0.0456(14) 0.0482(14) -0.0113(11) -0.0129(12) -0.0167(12)
C52 0.0445(14) 0.0573(16) 0.0632(17) -0.0074(13) -0.0145(12) -0.0121(12)
C53 0.0459(14) 0.0454(14) 0.0647(17) -0.0091(12) -0.0098(12) -0.0015(11)
C54 0.0483(14) 0.0383(13) 0.0562(15) -0.0130(11) -0.0074(12) -0.0049(11)
C55 0.0405(12) 0.0343(12) 0.0367(12) -0.0045(9) -0.0044(10) -0.0099(10)
C56 0.0313(11) 0.0511(14) 0.0360(12) -0.0037(10) -0.0026(9) -0.0016(10)
C57 0.0254(11) 0.0545(14) 0.0456(13) -0.0071(11) -0.0059(10) 0.0023(10)
C58 0.0322(11) 0.0317(11) 0.0417(12) -0.0048(9) -0.0125(9) -0.0021(9)
C59 0.0335(11) 0.0408(12) 0.0347(12) -0.0020(9) -0.0035(9) -0.0051(9)
C60 0.0245(10) 0.0408(12) 0.0423(13) -0.0056(10) -0.0030(9) -0.0021(9)
C61 0.0259(10) 0.0426(12) 0.0391(12) -0.0098(10) -0.0056(9) 0.0001(9)
C62 0.0347(12) 0.0448(13) 0.0428(13) -0.0048(10) -0.0060(10) -0.0053(10)
C63 0.0424(13) 0.0559(15) 0.0527(15) -0.0120(12) 0.0001(11) -0.0146(12)
C64 0.0521(16) 0.079(2) 0.0534(16) -0.0241(15) -0.0098(13) -0.0181(14)
C65 0.0460(14) 0.0729(18) 0.0391(13) -0.0116(12) -0.0114(11) -0.0057(13)
C66 0.0291(11) 0.0490(13) 0.0343(12) -0.0097(10) -0.0043(9) 0.0024(10)
C67 0.0320(11) 0.0448(13) 0.0353(12) -0.0058(10) -0.0019(9) 0.0060(10)
C68 0.0428(14) 0.0603(16) 0.0406(14) -0.0013(12) -0.0018(11) 0.0073(12)
C69 0.0464(15) 0.0515(16) 0.0521(16) 0.0104(12) 0.0072(12) 0.0088(12)
C70 0.0380(13) 0.0408(14) 0.0730(18) 0.0026(12) 0.0054(13) -0.0020(11)
C71 0.0334(12) 0.0475(14) 0.0611(16) -0.0049(12) -0.0085(11) -0.0022(11)
C72 0.0280(11) 0.0368(12) 0.0423(12) -0.0025(10) -0.0051(9) 0.0025(9)

loop_
_atom_type_symbol
_atom_type_description
_atom_type_scat_dispersion_real
_atom_type_scat_dispersion_imag
_atom_type_scat_source
C C 0.0033 0.0016 'International Tables Vol C Tables 4.2.6.8 and 6.1.1.4'
H H 0.0000 0.0000 'International Tables Vol C Tables 4.2.6.8 and 6.1.1.4'
N N 0.0061 0.0033 'International Tables Vol C Tables 4.2.6.8 and 6.1.1.4'
Si Si 0.0817 0.0704 'International Tables Vol C Tables 4.2.6.8 and 6.1.1.4'

loop_
_geom_angle_atom_site_label_1
_geom_angle_atom_site_label_2
_geom_angle_atom_site_label_3
_geom_angle
C2 Si1 C3 108.43(9)
C2 Si1 C1 107.77(9)
C3 Si1 C1 111.58(9)
C2 Si1 C4 112.32(9)
C3 Si1 C4 107.64(9)
C1 Si1 C4 109.13(9)
C10 N1 C21 108.80(17)
C10 N1 C7 126.34(18)
C21 N1 C7 124.57(18)
C27 N2 C38 108.14(17)
C27 N2 C24 125.44(17)
C38 N2 C24 124.89(17)
C44 N3 C55 108.29(17)
C44 N3 C41 125.99(18)
C55 N3 C41 125.71(17)
C61 N4 C72 108.64(17)
C61 N4 C58 124.35(17)
C72 N4 C58 126.05(17)
C9 C1 C5 116.27(18)
C9 C1 Si1 121.01(16)
C5 C1 Si1 122.69(15)
C43 C2 C39 116.33(19)
C43 C2 Si1 123.07(15)
C39 C2 Si1 120.37(16)
C60 C3 C56 116.89(19)
C60 C3 Si1 122.41(15)
C56 C3 Si1 120.68(16)
C22 C4 C26 116.44(18)
C22 C4 Si1 124.47(15)
C26 C4 Si1 119.03(15)
C6 C5 C1 122.19(19)
C6 C5 H5 118.9
C1 C5 H5 118.9
C7 C6 C5 119.9(2)
C7 C6 H6 120.0
C5 C6 H6 120.0
C8 C7 C6 119.28(19)
C8 C7 N1 119.84(18)
C6 C7 N1 120.87(19)
C7 C8 C9 120.3(2)
C7 C8 H8 119.9
C9 C8 H8 119.9
C8 C9 C1 122.0(2)
C8 C9 H9 119.0
C1 C9 H9 119.0
C11 C10 N1 130.2(2)
C11 C10 C15 121.3(2)
N1 C10 C15 108.50(19)
C12 C11 C10 117.8(2)
C12 C11 H11 121.1
C10 C11 H11 121.1
C11 C12 C13 121.2(3)
C11 C12 H12 119.4
C13 C12 H12 119.4
C14 C13 C12 121.3(2)
C14 C13 H13 119.3
C12 C13 H13 119.3
C13 C14 C15 118.8(2)
C13 C14 H14 120.6
C15 C14 H14 120.6
C14 C15 C10 119.6(2)
C14 C15 C16 133.2(2)
C10 C15 C16 107.07(19)
C17 C16 C21 118.7(2)
C17 C16 C15 133.3(2)
C21 C16 C15 107.66(19)
C18 C17 C16 119.9(2)
C18 C17 H17 120.1
C16 C17 H17 120.1
C17 C18 C19 120.1(2)
C17 C18 H18 119.9
C19 C18 H18 119.9
C20 C19 C18 121.9(2)
C20 C19 H19 119.1
C18 C19 H19 119.1
C19 C20 C21 117.7(2)
C19 C20 H20 121.1
C21 C20 H20 121.1
C20 C21 N1 130.22(19)
C20 C21 C16 121.7(2)
N1 C21 C16 107.91(19)
C23 C22 C4 122.28(19)
C23 C22 H22 118.9
C4 C22 H22 118.9
C24 C23 C22 119.7(2)
C24 C23 H23 120.2
C22 C23 H23 120.2
C25 C24 C23 119.42(19)
C25 C24 N2 119.17(19)
C23 C24 N2 121.41(19)
C24 C25 C26 120.4(2)
C24 C25 H25 119.8
C26 C25 H25 119.8
C25 C26 C4 121.7(2)
C25 C26 H26 119.1
C4 C26 H26 119.1
C28 C27 N2 129.0(2)
C28 C27 C32 121.9(2)
N2 C27 C32 109.06(18)
C29 C28 C27 117.5(2)
C29 C28 H28 121.2
C27 C28 H28 121.2
C28 C29 C30 121.6(2)
C28 C29 H29 119.2
C30 C29 H29 119.2
C31 C30 C29 120.9(2)
C31 C30 H30 119.6
C29 C30 H30 119.6
C30 C31 C32 119.0(2)
C30 C31 H31 120.5
C32 C31 H31 120.5
C31 C32 C27 119.1(2)
C31 C32 C33 133.7(2)
C27 C32 C33 107.13(18)
C34 C33 C38 119.7(2)
C34 C33 C32 133.5(2)
C38 C33 C32 106.80(18)
C35 C34 C33 118.8(2)
C35 C34 H34 120.6
C33 C34 H34 120.6
C34 C35 C36 120.7(2)
C34 C35 H35 119.7
C36 C35 H35 119.7
C37 C36 C35 122.0(2)
C37 C36 H36 119.0
C35 C36 H36 119.0
C36 C37 C38 116.9(2)
C36 C37 H37 121.5
C38 C37 H37 121.5
C37 C38 N2 129.27(19)
C37 C38 C33 121.85(19)
N2 C38 C33 108.87(18)
C40 C39 C2 122.1(2)
C40 C39 H39 119.0
C2 C39 H39 119.0
C41 C40 C39 120.18(19)
C41 C40 H40 119.9
C39 C40 H40 119.9
C40 C41 C42 119.36(19)
C40 C41 N3 120.46(18)
C42 C41 N3 120.18(19)
C41 C42 C43 119.5(2)
C41 C42 H42 120.3
C43 C42 H42 120.3
C42 C43 C2 122.52(19)
C42 C43 H43 118.7
C2 C43 H43 118.7
C45 C44 N3 129.7(2)
C45 C44 C49 121.5(2)
N3 C44 C49 108.76(19)
C46 C45 C44 117.1(2)
C46 C45 H45 121.4
C44 C45 H45 121.4
C45 C46 C47 122.2(3)
C45 C46 H46 118.9
C47 C46 H46 118.9
C48 C47 C46 120.5(2)
C48 C47 H47 119.7
C46 C47 H47 119.7
C47 C48 C49 119.0(2)
C47 C48 H48 120.5
C49 C48 H48 120.5
C48 C49 C44 119.6(2)
C48 C49 C50 133.1(2)
C44 C49 C50 107.28(18)
C51 C50 C55 119.7(2)
C51 C50 C49 133.4(2)
C55 C50 C49 106.88(18)
C52 C51 C50 118.7(2)
C52 C51 H51 120.6
C50 C51 H51 120.6
C51 C52 C53 121.0(2)
C51 C52 H52 119.5
C53 C52 H52 119.5
C52 C53 C54 122.0(2)
C52 C53 H53 119.0
C54 C53 H53 119.0
C55 C54 C53 117.2(2)
C55 C54 H54 121.4
C53 C54 H54 121.4
C54 C55 N3 129.7(2)
C54 C55 C50 121.4(2)
N3 C55 C50 108.74(18)
C57 C56 C3 121.8(2)
C57 C56 H56 119.1
C3 C56 H56 119.1
C58 C57 C56 119.83(19)
C58 C57 H57 120.1
C56 C57 H57 120.1
C59 C58 C57 119.70(19)
C59 C58 N4 120.14(19)
C57 C58 N4 120.07(18)
C58 C59 C60 119.74(19)
C58 C59 H59 120.1
C60 C59 H59 120.1
C59 C60 C3 122.00(19)
C59 C60 H60 119.0
C3 C60 H60 119.0
C62 C61 N4 129.76(19)
C62 C61 C66 121.47(19)
N4 C61 C66 108.73(18)
C63 C62 C61 117.8(2)
C63 C62 H62 121.1
C61 C62 H62 121.1
C62 C63 C64 121.4(2)
C62 C63 H63 119.3
C64 C63 H63 119.3
C65 C64 C63 120.6(2)
C65 C64 H64 119.7
C63 C64 H64 119.7
C64 C65 C66 119.6(2)
C64 C65 H65 120.2
C66 C65 H65 120.2
C65 C66 C61 119.0(2)
C65 C66 C67 134.1(2)
C61 C66 C67 106.81(18)
C68 C67 C72 119.3(2)
C68 C67 C66 133.3(2)
C72 C67 C66 107.44(18)
C69 C68 C67 118.9(2)
C69 C68 H68 120.5
C67 C68 H68 120.5
C68 C69 C70 121.0(2)
C68 C69 H69 119.5
C70 C69 H69 119.5
C71 C70 C69 121.5(2)
C71 C70 H70 119.3
C69 C70 H70 119.3
C70 C71 C72 117.4(2)
C70 C71 H71 121.3
C72 C71 H71 121.3
C71 C72 N4 129.6(2)
C71 C72 C67 122.0(2)
N4 C72 C67 108.38(18)

loop_
_geom_bond_atom_site_label_1
_geom_bond_atom_site_label_2
_geom_bond_distance
Si1 C2 1.876(2)
Si1 C3 1.877(2)
Si1 C1 1.881(2)
Si1 C4 1.883(2)
N1 C10 1.394(3)
N1 C21 1.402(3)
N1 C7 1.429(2)
N2 C27 1.397(3)
N2 C38 1.397(2)
N2 C24 1.426(2)
N3 C44 1.397(3)
N3 C55 1.399(3)
N3 C41 1.421(2)
N4 C61 1.391(3)
N4 C72 1.397(3)
N4 C58 1.428(2)
C1 C9 1.394(3)
C1 C5 1.398(3)
C2 C43 1.392(3)
C2 C39 1.394(3)
C3 C60 1.389(3)
C3 C56 1.394(3)
C4 C22 1.391(3)
C4 C26 1.393(3)
C5 C6 1.385(3)
C5 H5 0.9300
C6 C7 1.383(3)
C6 H6 0.9300
C7 C8 1.378(3)
C8 C9 1.386(3)
C8 H8 0.9300
C9 H9 0.9300
C10 C11 1.387(3)
C10 C15 1.408(3)
C11 C12 1.379(3)
C11 H11 0.9300
C12 C13 1.392(4)
C12 H12 0.9300
C13 C14 1.367(4)
C13 H13 0.9300
C14 C15 1.395(3)
C14 H14 0.9300
C15 C16 1.433(3)
C16 C17 1.396(3)
C16 C21 1.407(3)
C17 C18 1.366(3)
C17 H17 0.9300
C18 C19 1.394(3)
C18 H18 0.9300
C19 C20 1.375(3)
C19 H19 0.9300
C20 C21 1.381(3)
C20 H20 0.9300
C22 C23 1.387(3)
C22 H22 0.9300
C23 C24 1.378(3)
C23 H23 0.9300
C24 C25 1.376(3)
C25 C26 1.383(3)
C25 H25 0.9300
C26 H26 0.9300
C27 C28 1.383(3)
C27 C32 1.398(3)
C28 C29 1.374(3)
C28 H28 0.9300
C29 C30 1.384(3)
C29 H29 0.9300
C30 C31 1.369(3)
C30 H30 0.9300
C31 C32 1.396(3)
C31 H31 0.9300
C32 C33 1.444(3)
C33 C34 1.386(3)
C33 C38 1.406(3)
C34 C35 1.372(3)
C34 H34 0.9300
C35 C36 1.390(3)
C35 H35 0.9300
C36 C37 1.380(3)
C36 H36 0.9300
C37 C38 1.382(3)
C37 H37 0.9300
C39 C40 1.384(3)
C39 H39 0.9300
C40 C41 1.381(3)
C40 H40 0.9300
C41 C42 1.386(3)
C42 C43 1.387(3)
C42 H42 0.9300
C43 H43 0.9300
C44 C45 1.387(3)
C44 C49 1.403(3)
C45 C46 1.376(3)
C45 H45 0.9300
C46 C47 1.387(4)
C46 H46 0.9300
C47 C48 1.369(4)
C47 H47 0.9300
C48 C49 1.394(3)
C48 H48 0.9300
C49 C50 1.440(3)
C50 C51 1.390(3)
C50 C55 1.408(3)
C51 C52 1.373(3)
C51 H51 0.9300
C52 C53 1.378(3)
C52 H52 0.9300
C53 C54 1.384(3)
C53 H53 0.9300
C54 C55 1.383(3)
C54 H54 0.9300
C56 C57 1.384(3)
C56 H56 0.9300
C57 C58 1.383(3)
C57 H57 0.9300
C58 C59 1.378(3)
C59 C60 1.386(3)
C59 H59 0.9300
C60 H60 0.9300
C61 C62 1.390(3)
C61 C66 1.406(3)
C62 C63 1.375(3)
C62 H62 0.9300
C63 C64 1.393(3)
C63 H63 0.9300
C64 C65 1.369(3)
C64 H64 0.9300
C65 C66 1.391(3)
C65 H65 0.9300
C66 C67 1.439(3)
C67 C68 1.394(3)
C67 C72 1.401(3)
C68 C69 1.376(3)
C68 H68 0.9300
C69 C70 1.384(4)
C69 H69 0.9300
C70 C71 1.384(3)
C70 H70 0.9300
C71 C72 1.385(3)
C71 H71 0.9300

loop_
_geom_torsion_atom_site_label_1
_geom_torsion_atom_site_label_2
_geom_torsion_atom_site_label_3
_geom_torsion_atom_site_label_4
_geom_torsion
C2 Si1 C1 C9 17.0(2)
C3 Si1 C1 C9 135.91(17)
C4 Si1 C1 C9 -105.26(18)
C2 Si1 C1 C5 -165.12(16)
C3 Si1 C1 C5 -46.18(19)
C4 Si1 C1 C5 72.65(19)
C3 Si1 C2 C43 163.53(16)
C1 Si1 C2 C43 -75.54(18)
C4 Si1 C2 C43 44.70(19)
C3 Si1 C2 C39 -22.30(19)
C1 Si1 C2 C39 98.64(18)
C4 Si1 C2 C39 -141.12(16)
C2 Si1 C3 C60 84.17(18)
C1 Si1 C3 C60 -34.37(19)
C4 Si1 C3 C60 -154.08(17)
C2 Si1 C3 C56 -94.03(18)
C1 Si1 C3 C56 147.43(16)
C4 Si1 C3 C56 27.72(19)
C2 Si1 C4 C22 24.5(2)
C3 Si1 C4 C22 -94.81(19)
C1 Si1 C4 C22 143.93(17)
C2 Si1 C4 C26 -158.43(16)
C3 Si1 C4 C26 82.28(17)
C1 Si1 C4 C26 -38.98(19)
C9 C1 C5 C6 0.8(3)
Si1 C1 C5 C6 -177.16(17)
C1 C5 C6 C7 -0.5(3)
C5 C6 C7 C8 0.0(3)
C5 C6 C7 N1 -178.78(19)
C10 N1 C7 C8 126.8(2)
C21 N1 C7 C8 -60.0(3)
C10 N1 C7 C6 -54.4(3)
C21 N1 C7 C6 118.8(2)
C6 C7 C8 C9 0.1(3)
N1 C7 C8 C9 178.9(2)
C7 C8 C9 C1 0.3(4)
C5 C1 C9 C8 -0.8(3)
Si1 C1 C9 C8 177.28(18)
C21 N1 C10 C11 -175.5(2)
C7 N1 C10 C11 -1.5(4)
C21 N1 C10 C15 2.6(2)
C7 N1 C10 C15 176.61(19)
N1 C10 C11 C12 177.9(2)
C15 C10 C11 C12 0.1(3)
C10 C11 C12 C13 0.4(4)
C11 C12 C13 C14 -0.5(4)
C12 C13 C14 C15 0.0(4)
C13 C14 C15 C10 0.5(4)
C13 C14 C15 C16 -174.9(3)
C11 C10 C15 C14 -0.6(3)
N1 C10 C15 C14 -178.8(2)
C11 C10 C15 C16 175.9(2)
N1 C10 C15 C16 -2.3(2)
C14 C15 C16 C17 3.3(5)
C10 C15 C16 C17 -172.5(2)
C14 C15 C16 C21 177.0(3)
C10 C15 C16 C21 1.2(2)
C21 C16 C17 C18 -0.5(3)
C15 C16 C17 C18 172.7(2)
C16 C17 C18 C19 0.2(4)
C17 C18 C19 C20 0.9(4)
C18 C19 C20 C21 -1.7(3)
C19 C20 C21 N1 -172.9(2)
C19 C20 C21 C16 1.3(3)
C10 N1 C21 C20 173.1(2)
C7 N1 C21 C20 -1.1(4)
C10 N1 C21 C16 -1.8(2)
C7 N1 C21 C16 -175.96(19)
C17 C16 C21 C20 -0.3(3)
C15 C16 C21 C20 -175.1(2)
C17 C16 C21 N1 175.1(2)
C15 C16 C21 N1 0.3(2)
C26 C4 C22 C23 1.6(3)
Si1 C4 C22 C23 178.72(16)
C4 C22 C23 C24 -0.9(3)
C22 C23 C24 C25 -0.8(3)
C22 C23 C24 N2 179.73(19)
C27 N2 C24 C25 -113.3(2)
C38 N2 C24 C25 50.9(3)
C27 N2 C24 C23 66.2(3)
C38 N2 C24 C23 -129.6(2)
C23 C24 C25 C26 1.6(3)
N2 C24 C25 C26 -178.90(19)
C24 C25 C26 C4 -0.8(3)
C22 C4 C26 C25 -0.7(3)
Si1 C4 C26 C25 -178.04(17)
C38 N2 C27 C28 -177.6(2)
C24 N2 C27 C28 -11.2(4)
C38 N2 C27 C32 0.4(2)
C24 N2 C27 C32 166.9(2)
N2 C27 C28 C29 177.7(2)
C32 C27 C28 C29 -0.1(4)
C27 C28 C29 C30 -0.1(4)
C28 C29 C30 C31 0.1(4)
C29 C30 C31 C32 0.1(4)
C30 C31 C32 C27 -0.3(3)
C30 C31 C32 C33 -177.3(2)
C28 C27 C32 C31 0.3(3)
N2 C27 C32 C31 -177.9(2)
C28 C27 C32 C33 178.0(2)
N2 C27 C32 C33 -0.2(2)
C31 C32 C33 C34 -2.9(4)
C27 C32 C33 C34 180.0(2)
C31 C32 C33 C38 177.1(2)
C27 C32 C33 C38 -0.1(2)
C38 C33 C34 C35 1.7(3)
C32 C33 C34 C35 -178.3(2)
C33 C34 C35 C36 -0.8(4)
C34 C35 C36 C37 -1.1(4)
C35 C36 C37 C38 1.9(4)
C36 C37 C38 N2 177.6(2)
C36 C37 C38 C33 -1.0(3)
C27 N2 C38 C37 -179.2(2)
C24 N2 C38 C37 14.3(4)
C27 N2 C38 C33 -0.5(2)
C24 N2 C38 C33 -167.02(19)
C34 C33 C38 C37 -0.8(3)
C32 C33 C38 C37 179.2(2)
C34 C33 C38 N2 -179.7(2)
C32 C33 C38 N2 0.4(2)
C43 C2 C39 C40 2.3(3)
Si1 C2 C39 C40 -172.22(17)
C2 C39 C40 C41 -1.8(3)
C39 C40 C41 C42 -0.3(3)
C39 C40 C41 N3 179.91(19)
C44 N3 C41 C40 52.8(3)
C55 N3 C41 C40 -128.4(2)
C44 N3 C41 C42 -126.9(2)
C55 N3 C41 C42 51.9(3)
C40 C41 C42 C43 1.9(3)
N3 C41 C42 C43 -178.39(19)
C41 C42 C43 C2 -1.3(3)
C39 C2 C43 C42 -0.8(3)
Si1 C2 C43 C42 173.63(16)
C55 N3 C44 C45 176.3(2)
C41 N3 C44 C45 -4.8(4)
C55 N3 C44 C49 -2.4(2)
C41 N3 C44 C49 176.54(19)
N3 C44 C45 C46 -177.5(2)
C49 C44 C45 C46 1.1(4)
C44 C45 C46 C47 -1.8(4)
C45 C46 C47 C48 1.1(5)
C46 C47 C48 C49 0.4(4)
C47 C48 C49 C44 -1.0(3)
C47 C48 C49 C50 175.0(2)
C45 C44 C49 C48 0.3(3)
N3 C44 C49 C48 179.15(19)
C45 C44 C49 C50 -176.6(2)
N3 C44 C49 C50 2.2(2)
C48 C49 C50 C51 0.1(4)
C44 C49 C50 C51 176.5(2)
C48 C49 C50 C55 -177.5(2)
C44 C49 C50 C55 -1.1(2)
C55 C50 C51 C52 0.8(3)
C49 C50 C51 C52 -176.6(2)
C50 C51 C52 C53 1.1(4)
C51 C52 C53 C54 -1.7(4)
C52 C53 C54 C55 0.3(4)
C53 C54 C55 N3 176.9(2)
C53 C54 C55 C50 1.6(3)
C44 N3 C55 C54 -174.0(2)
C41 N3 C55 C54 7.0(4)
C44 N3 C55 C50 1.7(2)
C41 N3 C55 C50 -177.27(19)
C51 C50 C55 C54 -2.2(3)
C49 C50 C55 C54 175.8(2)
C51 C50 C55 N3 -178.33(19)
C49 C50 C55 N3 -0.3(2)
C60 C3 C56 C57 1.1(3)
Si1 C3 C56 C57 179.42(17)
C3 C56 C57 C58 0.7(3)
C56 C57 C58 C59 -1.8(3)
C56 C57 C58 N4 174.88(19)
C61 N4 C58 C59 113.0(2)
C72 N4 C58 C59 -54.5(3)
C61 N4 C58 C57 -63.6(3)
C72 N4 C58 C57 128.9(2)
C57 C58 C59 C60 1.0(3)
N4 C58 C59 C60 -175.67(18)
C58 C59 C60 C3 0.9(3)
C56 C3 C60 C59 -1.9(3)
Si1 C3 C60 C59 179.79(16)
C72 N4 C61 C62 177.0(2)
C58 N4 C61 C62 7.7(3)
C72 N4 C61 C66 -1.0(2)
C58 N4 C61 C66 -170.30(19)
N4 C61 C62 C63 -177.3(2)
C66 C61 C62 C63 0.4(3)
C61 C62 C63 C64 -1.4(3)
C62 C63 C64 C65 0.9(4)
C63 C64 C65 C66 0.6(4)
C64 C65 C66 C61 -1.5(3)
C64 C65 C66 C67 176.5(2)
C62 C61 C66 C65 1.0(3)
N4 C61 C66 C65 179.23(19)
C62 C61 C66 C67 -177.52(19)
N4 C61 C66 C67 0.7(2)
C65 C66 C67 C68 3.3(4)
C61 C66 C67 C68 -178.5(2)
C65 C66 C67 C72 -178.4(2)
C61 C66 C67 C72 -0.2(2)
C72 C67 C68 C69 0.0(3)
C66 C67 C68 C69 178.2(2)
C67 C68 C69 C70 -0.3(3)
C68 C69 C70 C71 0.3(4)
C69 C70 C71 C72 0.0(3)
C70 C71 C72 N4 -177.7(2)
C70 C71 C72 C67 -0.2(3)
C61 N4 C72 C71 178.5(2)
C58 N4 C72 C71 -12.3(4)
C61 N4 C72 C67 0.9(2)
C58 N4 C72 C67 169.97(19)
C68 C67 C72 C71 0.3(3)
C66 C67 C72 C71 -178.32(19)
C68 C67 C72 N4 178.15(18)
C66 C67 C72 N4 -0.4(2)
